data_7011569
loop_
_publ_author_name
'Heinze, Katja'
'Jacob, Volker'

_publ_section_title
;
 Hydrogen bonds in crystals of HO-(N&#x2229;N')M(CO)3L complexes:
 chains, dimers and an unexpected hexamer
;
_journal_issue 11
_journal_name_full 'Journal of the Chemical Society, Dalton Transactions'
_journal_page_first 2379
_journal_paper_doi 10.1039/b201647h
_journal_year 2002
_chemical_formula_sum 'C16 H10 Mo N2 O5'
_chemical_formula_weight 406.20
_space_group_IT_number 14
_symmetry_cell_setting monoclinic
_symmetry_space_group_name_Hall '-P 2ybc'
_symmetry_space_group_name_H-M 'P 1 21/c 1'
_atom_sites_solution_hydrogens geom
_atom_sites_solution_primary direct
_atom_sites_solution_secondary difmap
_audit_creation_method SHELXL-97
_cell_angle_alpha 90.00
_cell_angle_beta 108.93(3)
_cell_angle_gamma 90.00
_cell_formula_units_Z 4
_cell_length_a 9.0560(18)
_cell_length_b 24.644(5)
_cell_length_c 7.0910(14)
_cell_measurement_temperature 200
_cell_volume 1497.0(6)
_computing_structure_refinement 'SHELXL-97 (Sheldrick, 1997)'
_computing_structure_solution 'SHELXS-97 (Sheldrick, 1990)'
_diffrn_ambient_temperature 200
_diffrn_measured_fraction_theta_full 0.632
_diffrn_measured_fraction_theta_max 0.632
_diffrn_measurement_device_type 'NONIUS KAPPA CCD'
_diffrn_measurement_method 'O-Scan    '
_diffrn_radiation_monochromator graphite
_diffrn_radiation_source 'fine-focus sealed tube'
_diffrn_radiation_type MoK\a
_diffrn_radiation_wavelength 0.71073
_diffrn_reflns_av_R_equivalents 0.0411
_diffrn_reflns_av_sigmaI/netI 0.1058
_diffrn_reflns_limit_h_max 11
_diffrn_reflns_limit_h_min -12
_diffrn_reflns_limit_k_max 34
_diffrn_reflns_limit_k_min -33
_diffrn_reflns_limit_l_max 9
_diffrn_reflns_limit_l_min -9
_diffrn_reflns_number 3781
_diffrn_reflns_theta_full 30.07
_diffrn_reflns_theta_max 30.07
_diffrn_reflns_theta_min 2.38
_exptl_absorpt_coefficient_mu 0.906
_exptl_absorpt_correction_type experimentell
_exptl_crystal_density_diffrn 1.802
_exptl_crystal_density_method 'not measured'
_exptl_crystal_F_000 808
_exptl_crystal_size_max 0.10
_exptl_crystal_size_mid 0.08
_exptl_crystal_size_min 0.03
_refine_diff_density_max 1.550
_refine_diff_density_min -0.587
_refine_diff_density_rms 0.135
_refine_ls_extinction_method none
_refine_ls_goodness_of_fit_ref 1.053
_refine_ls_hydrogen_treatment mixed
_refine_ls_matrix_type full
_refine_ls_number_parameters 226
_refine_ls_number_reflns 2765
_refine_ls_number_restraints 0
_refine_ls_restrained_S_all 1.053
_refine_ls_R_factor_all 0.1158
_refine_ls_R_factor_gt 0.0672
_refine_ls_shift/su_max 0.001
_refine_ls_shift/su_mean 0.000
_refine_ls_structure_factor_coef Fsqd
_refine_ls_weighting_details 'calc w=1/[\s^2^(Fo^2^)+(0.0000P)^2^+8.6592P] where P=(Fo^2^+2Fc^2^)/3'
_refine_ls_weighting_scheme calc
_refine_ls_wR_factor_gt 0.1095
_refine_ls_wR_factor_ref 0.1237
_reflns_number_gt 1860
_reflns_number_total 2765
_reflns_threshold_expression >2sigma(I)
_cod_data_source_file b201647h.txt
_cod_data_source_block ka221
_cod_depositor_comments
;
The following automatic conversions were performed:
'_atom_site_symetry_multiplicity' tag replaced with
'_atom_site_symmetry_multiplicity'.

Automatic conversion script
Id: cif_correct_tags 1440 2010-10-19 06:21:57Z saulius 
;
_cod_original_cell_volume 1497.0(5)
_cod_original_sg_symbol_H-M P2(1)/c
_cod_database_code 7011569

loop_
_symmetry_equiv_pos_as_xyz
'x, y, z'
'-x, y+1/2, -z+1/2'
'-x, -y, -z'
'x, -y-1/2, z-1/2'

loop_
_atom_site_label
_atom_site_type_symbol
_atom_site_fract_x
_atom_site_fract_y
_atom_site_fract_z
_atom_site_U_iso_or_equiv
_atom_site_adp_type
_atom_site_occupancy
_atom_site_symmetry_multiplicity
_atom_site_calc_flag
_atom_site_refinement_flags
_atom_site_disorder_assembly
_atom_site_disorder_group
Mo1 Mo 0.85143(7) 0.11463(2) 0.10658(9) 0.01993(18) Uani 1 1 d . . .
O1 O 0.3131(7) 0.3368(2) -0.1275(9) 0.0342(14) Uani 1 1 d . . .
O13 O 1.1668(6) 0.0580(2) 0.1405(8) 0.0373(14) Uani 1 1 d . . .
O14 O 0.7746(6) 0.0741(2) -0.3385(8) 0.0398(14) Uani 1 1 d . . .
O15 O 0.9541(6) 0.2209(2) -0.0595(8) 0.0329(13) Uani 1 1 d . . .
O16 O 0.9942(6) 0.1615(2) 0.5506(8) 0.0384(14) Uani 1 1 d . . .
N1 N 0.6047(6) 0.1361(2) 0.0915(8) 0.0191(12) Uani 1 1 d . . .
N2 N 0.7522(6) 0.0422(2) 0.2097(8) 0.0192(13) Uani 1 1 d . . .
C1 C 0.5267(8) 0.1872(3) 0.0297(10) 0.0209(16) Uani 1 1 d . . .
C2 C 0.6092(8) 0.2349(3) 0.0834(10) 0.0221(16) Uani 1 1 d . . .
H2 H 0.7153 0.2336 0.1549 0.019(6) Uiso 1 1 calc R . .
C3 C 0.5365(8) 0.2846(3) 0.0324(10) 0.0243(16) Uani 1 1 d . . .
H3 H 0.5920 0.3166 0.0735 0.019(6) Uiso 1 1 calc R . .
C4 C 0.3795(8) 0.2862(3) -0.0807(10) 0.0240(16) Uani 1 1 d . . .
C5 C 0.2976(8) 0.2391(3) -0.1411(10) 0.0243(16) Uani 1 1 d . . .
H5 H 0.1930 0.2404 -0.2196 0.019(6) Uiso 1 1 calc R . .
C6 C 0.3705(8) 0.1894(3) -0.0852(10) 0.0239(17) Uani 1 1 d . . .
H6 H 0.3144 0.1575 -0.1251 0.019(6) Uiso 1 1 calc R . .
C7 C 0.5276(8) 0.0979(3) 0.1422(10) 0.0206(16) Uani 1 1 d . . .
C8 C 0.6015(8) 0.0456(3) 0.2072(10) 0.0214(16) Uani 1 1 d . . .
C9 C 0.5240(8) 0.0039(3) 0.2674(10) 0.0228(16) Uani 1 1 d . . .
H9 H 0.4208 0.0079 0.2631 0.019(6) Uiso 1 1 calc R . .
C10 C 0.6042(8) -0.0439(3) 0.3339(11) 0.0276(18) Uani 1 1 d . . .
H10 H 0.5562 -0.0726 0.3764 0.019(6) Uiso 1 1 calc R . .
C11 C 0.7543(8) -0.0481(3) 0.3360(11) 0.0281(18) Uani 1 1 d . . .
H11 H 0.8099 -0.0799 0.3800 0.019(6) Uiso 1 1 calc R . .
C12 C 0.8237(8) -0.0058(3) 0.2740(11) 0.0259(17) Uani 1 1 d . . .
H12 H 0.9262 -0.0101 0.2758 0.019(6) Uiso 1 1 calc R . .
C13 C 1.0520(8) 0.0802(3) 0.1334(11) 0.0247(16) Uani 1 1 d . . .
C14 C 0.7924(8) 0.0873(3) -0.1773(12) 0.0244(17) Uani 1 1 d . . .
C15 C 0.9163(8) 0.1816(3) 0.0034(11) 0.0226(16) Uani 1 1 d . . .
C16 C 0.9373(8) 0.1450(3) 0.3942(12) 0.0254(17) Uani 1 1 d . . .
H1 H 0.223(12) 0.331(5) -0.195(16) 0.10(4) Uiso 1 1 d . . .
H7 H 0.418(8) 0.102(3) 0.142(9) 0.026(19) Uiso 1 1 d . . .

loop_
_atom_site_aniso_label
_atom_site_aniso_U_11
_atom_site_aniso_U_22
_atom_site_aniso_U_33
_atom_site_aniso_U_23
_atom_site_aniso_U_13
_atom_site_aniso_U_12
Mo1 0.0171(3) 0.0169(3) 0.0251(4) -0.0015(3) 0.0059(3) -0.0003(3)
O1 0.031(3) 0.022(3) 0.050(4) 0.007(3) 0.014(3) 0.009(2)
O13 0.025(3) 0.034(3) 0.053(4) -0.006(3) 0.013(3) 0.006(2)
O14 0.051(4) 0.041(4) 0.030(4) -0.006(3) 0.017(3) -0.013(3)
O15 0.034(3) 0.022(3) 0.042(3) 0.003(2) 0.012(3) -0.002(2)
O16 0.043(3) 0.039(3) 0.027(3) -0.008(3) 0.003(3) 0.001(3)
N1 0.020(3) 0.018(3) 0.015(3) -0.002(2) -0.001(3) -0.002(2)
N2 0.017(3) 0.020(3) 0.018(3) -0.004(2) 0.002(3) 0.002(2)
C1 0.022(4) 0.019(4) 0.021(4) 0.003(3) 0.006(3) 0.003(3)
C2 0.024(4) 0.019(4) 0.023(4) -0.004(3) 0.008(3) -0.004(3)
C3 0.032(4) 0.017(4) 0.027(4) 0.001(3) 0.013(4) -0.005(3)
C4 0.026(4) 0.024(4) 0.023(4) 0.003(3) 0.009(3) 0.002(3)
C5 0.017(4) 0.029(4) 0.027(5) 0.002(3) 0.008(3) 0.000(3)
C6 0.024(4) 0.021(4) 0.026(4) -0.004(3) 0.007(3) -0.004(3)
C7 0.019(4) 0.024(4) 0.016(4) -0.002(3) 0.003(3) -0.002(3)
C8 0.021(4) 0.021(4) 0.018(4) 0.001(3) 0.000(3) -0.001(3)
C9 0.019(4) 0.029(4) 0.023(4) -0.001(3) 0.011(3) -0.002(3)
C10 0.028(4) 0.019(4) 0.036(5) 0.011(3) 0.010(4) -0.005(3)
C11 0.030(4) 0.013(3) 0.034(5) 0.002(3) 0.002(4) 0.003(3)
C12 0.025(4) 0.018(4) 0.036(5) -0.005(3) 0.012(4) 0.008(3)
C13 0.033(4) 0.018(4) 0.025(4) -0.001(3) 0.013(4) -0.004(3)
C14 0.017(4) 0.020(4) 0.033(5) 0.002(3) 0.004(4) -0.005(3)
C15 0.021(4) 0.015(3) 0.029(5) -0.002(3) 0.004(3) 0.001(3)
C16 0.027(4) 0.015(4) 0.037(5) 0.004(3) 0.013(4) 0.002(3)

loop_
_atom_type_symbol
_atom_type_description
_atom_type_scat_dispersion_real
_atom_type_scat_dispersion_imag
_atom_type_scat_source
C C 0.0033 0.0016 'International Tables Vol C Tables 4.2.6.8 and 6.1.1.4'
H H 0.0000 0.0000 'International Tables Vol C Tables 4.2.6.8 and 6.1.1.4'
N N 0.0061 0.0033 'International Tables Vol C Tables 4.2.6.8 and 6.1.1.4'
O O 0.0106 0.0060 'International Tables Vol C Tables 4.2.6.8 and 6.1.1.4'
Mo Mo -1.6832 0.6857 'International Tables Vol C Tables 4.2.6.8 and 6.1.1.4'

loop_
_geom_angle_atom_site_label_1
_geom_angle_atom_site_label_2
_geom_angle_atom_site_label_3
_geom_angle
_geom_angle_site_symmetry_1
_geom_angle_site_symmetry_3
_geom_angle_publ_flag
C13 Mo1 C15 91.2(3) . . ?
C13 Mo1 C14 83.6(3) . . ?
C15 Mo1 C14 85.6(3) . . ?
C13 Mo1 C16 91.2(3) . . ?
C15 Mo1 C16 90.1(3) . . ?
C14 Mo1 C16 173.2(3) . . ?
C13 Mo1 N2 94.6(2) . . ?
C15 Mo1 N2 173.9(2) . . ?
C14 Mo1 N2 93.2(2) . . ?
C16 Mo1 N2 91.7(2) . . ?
C13 Mo1 N1 167.4(2) . . ?
C15 Mo1 N1 101.3(2) . . ?
C14 Mo1 N1 95.3(2) . . ?
C16 Mo1 N1 90.7(2) . . ?
N2 Mo1 N1 72.87(19) . . ?
C4 O1 H1 106(8) . . ?
C7 N1 C1 117.8(6) . . ?
C7 N1 Mo1 115.5(4) . . ?
C1 N1 Mo1 126.7(4) . . ?
C12 N2 C8 115.3(6) . . ?
C12 N2 Mo1 127.6(4) . . ?
C8 N2 Mo1 117.1(4) . . ?
C2 C1 C6 119.1(6) . . ?
C2 C1 N1 119.5(6) . . ?
C6 C1 N1 121.4(6) . . ?
C1 C2 C3 120.9(6) . . ?
C1 C2 H2 119.5 . . ?
C3 C2 H2 119.5 . . ?
C2 C3 C4 119.2(6) . . ?
C2 C3 H3 120.4 . . ?
C4 C3 H3 120.4 . . ?
C5 C4 O1 122.8(6) . . ?
C5 C4 C3 120.4(6) . . ?
O1 C4 C3 116.8(6) . . ?
C4 C5 C6 120.0(6) . . ?
C4 C5 H5 120.0 . . ?
C6 C5 H5 120.0 . . ?
C1 C6 C5 120.3(6) . . ?
C1 C6 H6 119.9 . . ?
C5 C6 H6 119.8 . . ?
N1 C7 C8 119.9(6) . . ?
N1 C7 H7 123(4) . . ?
C8 C7 H7 117(4) . . ?
N2 C8 C9 123.7(6) . . ?
N2 C8 C7 114.5(6) . . ?
C9 C8 C7 121.7(6) . . ?
C10 C9 C8 118.2(6) . . ?
C10 C9 H9 120.9 . . ?
C8 C9 H9 120.9 . . ?
C11 C10 C9 118.8(6) . . ?
C11 C10 H10 120.6 . . ?
C9 C10 H10 120.6 . . ?
C10 C11 C12 120.2(6) . . ?
C10 C11 H11 119.9 . . ?
C12 C11 H11 119.9 . . ?
N2 C12 C11 123.8(6) . . ?
N2 C12 H12 118.1 . . ?
C11 C12 H12 118.1 . . ?
O13 C13 Mo1 176.3(6) . . ?
O14 C14 Mo1 172.3(6) . . ?
O15 C15 Mo1 179.3(7) . . ?
O16 C16 Mo1 175.4(6) . . ?

loop_
_geom_bond_atom_site_label_1
_geom_bond_atom_site_label_2
_geom_bond_distance
_geom_bond_site_symmetry_2
_geom_bond_publ_flag
Mo1 C13 1.957(7) . ?
Mo1 C15 1.971(7) . ?
Mo1 C14 2.024(8) . ?
Mo1 C16 2.072(8) . ?
Mo1 N2 2.226(6) . ?
Mo1 N1 2.265(5) . ?
O1 C4 1.377(8) . ?
O1 H1 0.81(10) . ?
O13 C13 1.161(8) . ?
O14 C14 1.148(8) . ?
O15 C15 1.163(8) . ?
O16 C16 1.136(8) . ?
N1 C7 1.291(8) . ?
N1 C1 1.440(8) . ?
N2 C12 1.354(8) . ?
N2 C8 1.361(8) . ?
C1 C2 1.380(9) . ?
C1 C6 1.385(9) . ?
C2 C3 1.383(9) . ?
C2 H2 0.9300 . ?
C3 C4 1.388(9) . ?
C3 H3 0.9300 . ?
C4 C5 1.370(9) . ?
C5 C6 1.387(9) . ?
C5 H5 0.9300 . ?
C6 H6 0.9300 . ?
C7 C8 1.456(9) . ?
C7 H7 1.00(7) . ?
C8 C9 1.388(9) . ?
C9 C10 1.383(9) . ?
C9 H9 0.9300 . ?
C10 C11 1.359(9) . ?
C10 H10 0.9300 . ?
C11 C12 1.363(10) . ?
C11 H11 0.9300 . ?
C12 H12 0.9300 . ?

loop_
_geom_torsion_atom_site_label_1
_geom_torsion_atom_site_label_2
_geom_torsion_atom_site_label_3
_geom_torsion_atom_site_label_4
_geom_torsion
_geom_torsion_site_symmetry_1
_geom_torsion_site_symmetry_2
_geom_torsion_site_symmetry_3
_geom_torsion_site_symmetry_4
_geom_torsion_publ_flag
C13 Mo1 N1 C7 5.5(14) . . . . ?
C15 Mo1 N1 C7 176.7(5) . . . . ?
C14 Mo1 N1 C7 90.1(5) . . . . ?
C16 Mo1 N1 C7 -93.1(5) . . . . ?
N2 Mo1 N1 C7 -1.6(5) . . . . ?
C13 Mo1 N1 C1 -173.8(11) . . . . ?
C15 Mo1 N1 C1 -2.5(6) . . . . ?
C14 Mo1 N1 C1 -89.1(5) . . . . ?
C16 Mo1 N1 C1 87.7(5) . . . . ?
N2 Mo1 N1 C1 179.2(5) . . . . ?
C13 Mo1 N2 C12 2.7(6) . . . . ?
C15 Mo1 N2 C12 165(2) . . . . ?
C14 Mo1 N2 C12 86.6(6) . . . . ?
C16 Mo1 N2 C12 -88.6(6) . . . . ?
N1 Mo1 N2 C12 -178.8(6) . . . . ?
C13 Mo1 N2 C8 -176.6(5) . . . . ?
C15 Mo1 N2 C8 -14(2) . . . . ?
C14 Mo1 N2 C8 -92.7(5) . . . . ?
C16 Mo1 N2 C8 92.1(5) . . . . ?
N1 Mo1 N2 C8 1.9(5) . . . . ?
C7 N1 C1 C2 142.3(7) . . . . ?
Mo1 N1 C1 C2 -38.4(8) . . . . ?
C7 N1 C1 C6 -38.6(9) . . . . ?
Mo1 N1 C1 C6 140.6(5) . . . . ?
C6 C1 C2 C3 3.2(10) . . . . ?
N1 C1 C2 C3 -177.7(6) . . . . ?
C1 C2 C3 C4 -2.4(10) . . . . ?
C2 C3 C4 C5 0.0(11) . . . . ?
C2 C3 C4 O1 -179.9(6) . . . . ?
O1 C4 C5 C6 -178.6(6) . . . . ?
C3 C4 C5 C6 1.5(10) . . . . ?
C2 C1 C6 C5 -1.6(10) . . . . ?
N1 C1 C6 C5 179.3(6) . . . . ?
C4 C5 C6 C1 -0.7(10) . . . . ?
C1 N1 C7 C8 -179.5(6) . . . . ?
Mo1 N1 C7 C8 1.1(8) . . . . ?
C12 N2 C8 C9 0.7(10) . . . . ?
Mo1 N2 C8 C9 -179.8(5) . . . . ?
C12 N2 C8 C7 178.6(6) . . . . ?
Mo1 N2 C8 C7 -2.0(7) . . . . ?
N1 C7 C8 N2 0.5(9) . . . . ?
N1 C7 C8 C9 178.5(7) . . . . ?
N2 C8 C9 C10 0.0(10) . . . . ?
C7 C8 C9 C10 -177.7(6) . . . . ?
C8 C9 C10 C11 -0.5(10) . . . . ?
C9 C10 C11 C12 0.2(11) . . . . ?
C8 N2 C12 C11 -1.1(10) . . . . ?
Mo1 N2 C12 C11 179.5(5) . . . . ?
C10 C11 C12 N2 0.7(11) . . . . ?
C15 Mo1 C13 O13 -107(10) . . . . ?
C14 Mo1 C13 O13 -22(10) . . . . ?
C16 Mo1 C13 O13 162(10) . . . . ?
N2 Mo1 C13 O13 71(10) . . . . ?
N1 Mo1 C13 O13 64(10) . . . . ?
C13 Mo1 C14 O14 -47(5) . . . . ?
C15 Mo1 C14 O14 44(5) . . . . ?
C16 Mo1 C14 O14 -7(6) . . . . ?
N2 Mo1 C14 O14 -142(5) . . . . ?
N1 Mo1 C14 O14 145(5) . . . . ?
C13 Mo1 C15 O15 89(50) . . . . ?
C14 Mo1 C15 O15 5(50) . . . . ?
C16 Mo1 C15 O15 -180(100) . . . . ?
N2 Mo1 C15 O15 -74(51) . . . . ?
N1 Mo1 C15 O15 -89(50) . . . . ?
C13 Mo1 C16 O16 25(7) . . . . ?
C15 Mo1 C16 O16 -66(7) . . . . ?
C14 Mo1 C16 O16 -15(9) . . . . ?
N2 Mo1 C16 O16 120(7) . . . . ?
N1 Mo1 C16 O16 -167(7) . . . . ?
